data_7211592
loop_
_publ_author_name
'DeBurgomaster, Paul'
'Ouellette, Wayne'
'Liu, Hongxue'
'O'Connor, Charles J.'
'Zubieta, Jon'

_publ_section_title
;
 Hydrothermal chemistry of vanadium oxides with aromatic di- and
 tri-phosphonates in the presence of secondary metal copper(II) cationic
 complex subunits
;
_journal_issue 2
_journal_name_full CrystEngComm
_journal_page_first 446
_journal_paper_doi 10.1039/b910641c
_journal_volume 12
_journal_year 2010
_chemical_formula_moiety 'C18 H16 Cu N2 O10 P2'
_chemical_formula_sum 'C18 H16 Cu N2 O10 P2'
_chemical_formula_weight 545.81
_chemical_name_systematic
;
?
;
_space_group_IT_number 14
_symmetry_cell_setting monoclinic
_symmetry_space_group_name_Hall '-P 2ybc'
_symmetry_space_group_name_H-M 'P 1 21/c 1'
_atom_sites_solution_hydrogens geom
_atom_sites_solution_primary direct
_atom_sites_solution_secondary difmap
_audit_creation_method SHELXL-97
_cell_angle_alpha 90.00
_cell_angle_beta 108.0850(10)
_cell_angle_gamma 90.00
_cell_formula_units_Z 2
_cell_length_a 10.3525(5)
_cell_length_b 6.4579(3)
_cell_length_c 15.6396(9)
_cell_measurement_reflns_used 4698
_cell_measurement_temperature 90(2)
_cell_measurement_theta_max 28.33
_cell_measurement_theta_min 2.74
_cell_volume 993.94(9)
_computing_cell_refinement 'Bruker SMART (Bruker, 2002)'
_computing_data_collection 'Bruker SMART (Bruker, 2002)'
_computing_data_reduction 'Bruker SAINT (Bruker, 2002)'
_computing_molecular_graphics 'CrystalMaker (Palmer, 2006)'
_computing_publication_material 'Bruker SHELXTL (Bruker, 2002)'
_computing_structure_refinement 'SHELXL-97 (Sheldrick, 1997)'
_computing_structure_solution 'SHELXS-97 (Sheldrick, 1997)'
_diffrn_ambient_temperature 90(2)
_diffrn_detector_area_resol_mean 512
_diffrn_measured_fraction_theta_full 0.998
_diffrn_measured_fraction_theta_max 0.998
_diffrn_measurement_device_type 'Bruker APEX CCD area detector'
_diffrn_measurement_method 'Phi and omega scans'
_diffrn_radiation_monochromator graphite
_diffrn_radiation_probe x-ray
_diffrn_radiation_type MoK\a
_diffrn_radiation_wavelength 0.71073
_diffrn_reflns_av_R_equivalents 0.0239
_diffrn_reflns_av_sigmaI/netI 0.0211
_diffrn_reflns_limit_h_max 13
_diffrn_reflns_limit_h_min -13
_diffrn_reflns_limit_k_max 8
_diffrn_reflns_limit_k_min -8
_diffrn_reflns_limit_l_max 20
_diffrn_reflns_limit_l_min -20
_diffrn_reflns_number 9781
_diffrn_reflns_theta_full 28.07
_diffrn_reflns_theta_max 28.07
_diffrn_reflns_theta_min 2.07
_diffrn_source 'fine-focus sealed tube'
_diffrn_standards_decay_% 0.001
_exptl_absorpt_coefficient_mu 1.324
_exptl_absorpt_correction_T_max 0.8573
_exptl_absorpt_correction_T_min 0.7776
_exptl_absorpt_correction_type multi-scan
_exptl_absorpt_process_details 'SADABS SHELXL-97 (Sheldrick, 1997)'
_exptl_crystal_colour blue
_exptl_crystal_density_diffrn 1.824
_exptl_crystal_density_method 'not measured'
_exptl_crystal_description block
_exptl_crystal_F_000 554
_exptl_crystal_size_max 0.20
_exptl_crystal_size_mid 0.18
_exptl_crystal_size_min 0.12
_refine_diff_density_max 0.595
_refine_diff_density_min -0.961
_refine_diff_density_rms 0.106
_refine_ls_extinction_method none
_refine_ls_goodness_of_fit_ref 1.339
_refine_ls_hydrogen_treatment mixed
_refine_ls_matrix_type full
_refine_ls_number_parameters 159
_refine_ls_number_reflns 2414
_refine_ls_number_restraints 0
_refine_ls_restrained_S_all 1.339
_refine_ls_R_factor_all 0.0536
_refine_ls_R_factor_gt 0.0530
_refine_ls_shift/su_max 0.000
_refine_ls_shift/su_mean 0.000
_refine_ls_structure_factor_coef Fsqd
_refine_ls_weighting_details 'calc w=1/[\s^2^(Fo^2^)+(0.0240P)^2^+3.3132P] where P=(Fo^2^+2Fc^2^)/3'
_refine_ls_weighting_scheme calc
_refine_ls_wR_factor_gt 0.1125
_refine_ls_wR_factor_ref 0.1128
_reflns_number_gt 2386
_reflns_number_total 2414
_reflns_threshold_expression >2sigma(I)
_cod_data_source_file b910641c.txt
_cod_data_source_block 16
_cod_depositor_comments
;
The following automatic conversions were performed:

'_symmetry_cell_setting' value 'Monoclinic' changed to 'monoclinic'
according to /home/saulius/struct/CIF-dictionaries/cif_core.dic
dictionary named 'cif_core.dic' version 2.4.2 from 2011-04-26.

Automatic conversion script
Id: cif_fix_values 1891 2012-01-12 08:04:46Z andrius 
;
_cod_original_sg_symbol_Hall -P2ybc
_cod_original_sg_symbol_H-M P2(1)/c
_cod_database_code 7211592

loop_
_symmetry_equiv_pos_as_xyz
'x, y, z'
'-x, y+1/2, -z+1/2'
'-x, -y, -z'
'x, -y-1/2, z-1/2'

loop_
_atom_site_label
_atom_site_type_symbol
_atom_site_fract_x
_atom_site_fract_y
_atom_site_fract_z
_atom_site_U_iso_or_equiv
_atom_site_adp_type
_atom_site_occupancy
_atom_site_symmetry_multiplicity
_atom_site_calc_flag
_atom_site_refinement_flags
O2 O 0.7912(2) 0.7183(4) -0.09070(15) 0.0143(5) Uani 1 1 d .
Cu1 Cu 1.0000 0.5000 0.0000 0.01382(15) Uani 1 2 d S
P1 P 0.63871(8) 0.67203(13) -0.14186(5) 0.01253(18) Uani 1 1 d .
O1 O 0.6486(2) 0.4953(4) -0.20635(16) 0.0188(5) Uani 1 1 d .
O3 O 0.5643(2) 0.8618(4) -0.18443(16) 0.0207(5) Uani 1 1 d .
O4 O 0.9135(2) 0.2307(4) -0.03078(15) 0.0157(5) Uani 1 1 d .
O5 O 0.7994(2) -0.0043(4) 0.02236(16) 0.0187(5) Uani 1 1 d .
N1 N 0.9183(3) 0.4932(4) 0.09775(17) 0.0136(5) Uani 1 1 d .
C1 C 0.5415(3) 0.7051(5) 0.0027(2) 0.0155(6) Uani 1 1 d .
H1 H 0.5701 0.8453 0.0044 0.019 Uiso 1 1 calc R
C2 C 0.5620(3) 0.5697(5) -0.0622(2) 0.0119(6) Uani 1 1 d .
C3 C 0.5205(3) 0.3652(5) -0.0646(2) 0.0152(6) Uani 1 1 d .
H3 H 0.5343 0.2732 -0.1083 0.018 Uiso 1 1 calc R
C4 C 0.9212(3) 0.6377(5) 0.1591(2) 0.0159(6) Uani 1 1 d .
H4 H 0.9691 0.7630 0.1588 0.019 Uiso 1 1 calc R
C5 C 0.8559(3) 0.6097(6) 0.2234(2) 0.0188(7) Uani 1 1 d .
H5 H 0.8582 0.7150 0.2663 0.023 Uiso 1 1 calc R
C6 C 0.7874(3) 0.4260(6) 0.2242(2) 0.0187(7) Uani 1 1 d .
H6 H 0.7431 0.4034 0.2683 0.022 Uiso 1 1 calc R
C7 C 0.7838(3) 0.2751(5) 0.1605(2) 0.0164(6) Uani 1 1 d .
H7 H 0.7371 0.1481 0.1597 0.020 Uiso 1 1 calc R
C8 C 0.8505(3) 0.3155(5) 0.0979(2) 0.0141(6) Uani 1 1 d .
C9 C 0.8543(3) 0.1682(5) 0.0242(2) 0.0143(6) Uani 1 1 d .
H2' H 0.802(6) 0.808(9) -0.056(4) 0.055(18) Uiso 1 1 d .
H1' H 0.562(7) 0.454(10) -0.248(5) 0.08(2) Uiso 1 1 d .

loop_
_atom_site_aniso_label
_atom_site_aniso_U_11
_atom_site_aniso_U_22
_atom_site_aniso_U_33
_atom_site_aniso_U_23
_atom_site_aniso_U_13
_atom_site_aniso_U_12
O2 0.0142(11) 0.0157(11) 0.0131(10) -0.0014(9) 0.0045(8) -0.0032(9)
Cu1 0.0183(3) 0.0133(3) 0.0123(3) -0.0032(2) 0.0083(2) -0.0066(2)
P1 0.0120(4) 0.0151(4) 0.0109(4) 0.0005(3) 0.0042(3) -0.0010(3)
O1 0.0168(11) 0.0245(13) 0.0163(11) -0.0051(10) 0.0068(9) -0.0024(10)
O3 0.0181(11) 0.0229(13) 0.0197(12) 0.0091(10) 0.0039(9) 0.0038(10)
O4 0.0190(11) 0.0154(11) 0.0150(11) -0.0041(9) 0.0088(9) -0.0069(9)
O5 0.0221(12) 0.0148(11) 0.0225(12) -0.0027(9) 0.0116(10) -0.0047(9)
N1 0.0136(12) 0.0156(13) 0.0117(12) -0.0001(10) 0.0041(10) -0.0008(10)
C1 0.0155(14) 0.0129(14) 0.0192(15) -0.0004(12) 0.0071(12) -0.0038(12)
C2 0.0111(13) 0.0144(14) 0.0117(13) 0.0024(11) 0.0057(11) 0.0006(11)
C3 0.0140(14) 0.0155(15) 0.0174(15) -0.0017(12) 0.0067(12) -0.0010(12)
C4 0.0159(15) 0.0160(15) 0.0140(14) -0.0008(12) 0.0021(12) -0.0019(12)
C5 0.0176(15) 0.0241(18) 0.0142(15) -0.0049(13) 0.0045(12) 0.0003(13)
C6 0.0163(15) 0.0262(18) 0.0165(15) -0.0007(14) 0.0091(12) 0.0026(14)
C7 0.0151(14) 0.0177(16) 0.0179(15) 0.0015(12) 0.0071(12) -0.0026(12)
C8 0.0149(14) 0.0140(14) 0.0122(13) 0.0008(11) 0.0024(11) 0.0010(12)
C9 0.0126(14) 0.0153(15) 0.0144(14) -0.0004(12) 0.0034(11) 0.0012(12)

loop_
_atom_type_symbol
_atom_type_description
_atom_type_scat_dispersion_real
_atom_type_scat_dispersion_imag
_atom_type_scat_source
C C 0.0033 0.0016 'International Tables Vol C Tables 4.2.6.8 and 6.1.1.4'
H H 0.0000 0.0000 'International Tables Vol C Tables 4.2.6.8 and 6.1.1.4'
N N 0.0061 0.0033 'International Tables Vol C Tables 4.2.6.8 and 6.1.1.4'
O O 0.0106 0.0060 'International Tables Vol C Tables 4.2.6.8 and 6.1.1.4'
P P 0.1023 0.0942 'International Tables Vol C Tables 4.2.6.8 and 6.1.1.4'
Cu Cu 0.3201 1.2651 'International Tables Vol C Tables 4.2.6.8 and 6.1.1.4'

loop_
_geom_angle_atom_site_label_1
_geom_angle_atom_site_label_2
_geom_angle_atom_site_label_3
_geom_angle
_geom_angle_site_symmetry_1
_geom_angle_site_symmetry_3
P1 O2 Cu1 135.43(13) . .
P1 O2 H2' 114(4) . .
Cu1 O2 H2' 96(4) . .
O4 Cu1 O4 180.0 3_765 .
O4 Cu1 N1 95.95(10) 3_765 .
O4 Cu1 N1 84.05(10) . .
O4 Cu1 N1 84.05(10) 3_765 3_765
O4 Cu1 N1 95.95(10) . 3_765
N1 Cu1 N1 180.0 . 3_765
O4 Cu1 O2 83.77(9) 3_765 .
O4 Cu1 O2 96.23(9) . .
N1 Cu1 O2 87.18(9) . .
N1 Cu1 O2 92.82(9) 3_765 .
O3 P1 O1 116.42(14) . .
O3 P1 O2 111.81(14) . .
O1 P1 O2 102.40(13) . .
O3 P1 C2 109.49(14) . .
O1 P1 C2 108.25(14) . .
O2 P1 C2 108.01(13) . .
P1 O1 H1' 114(4) . .
C9 O4 Cu1 113.5(2) . .
C4 N1 C8 119.4(3) . .
C4 N1 Cu1 128.8(2) . .
C8 N1 Cu1 111.8(2) . .
C3 C1 C2 120.3(3) 3_665 .
C3 C1 H1 119.9 3_665 .
C2 C1 H1 119.9 . .
C3 C2 C1 119.8(3) . .
C3 C2 P1 122.2(2) . .
C1 C2 P1 118.0(2) . .
C2 C3 C1 119.9(3) . 3_665
C2 C3 H3 120.0 . .
C1 C3 H3 120.0 3_665 .
N1 C4 C5 121.6(3) . .
N1 C4 H4 119.2 . .
C5 C4 H4 119.2 . .
C6 C5 C4 119.0(3) . .
C6 C5 H5 120.5 . .
C4 C5 H5 120.5 . .
C5 C6 C7 119.7(3) . .
C5 C6 H6 120.2 . .
C7 C6 H6 120.2 . .
C6 C7 C8 117.9(3) . .
C6 C7 H7 121.1 . .
C8 C7 H7 121.1 . .
N1 C8 C7 122.4(3) . .
N1 C8 C9 113.6(3) . .
C7 C8 C9 124.0(3) . .
O5 C9 O4 125.6(3) . .
O5 C9 C8 117.6(3) . .
O4 C9 C8 116.8(3) . .

loop_
_geom_bond_atom_site_label_1
_geom_bond_atom_site_label_2
_geom_bond_distance
_geom_bond_site_symmetry_2
O2 P1 1.561(2) .
O2 Cu1 2.602(2) .
O2 H2' 0.78(6) .
Cu1 O4 1.947(2) 3_765
Cu1 O4 1.947(2) .
Cu1 N1 1.964(3) .
Cu1 N1 1.964(3) 3_765
P1 O3 1.490(2) .
P1 O1 1.547(2) .
P1 C2 1.798(3) .
O1 H1' 0.97(7) .
O4 C9 1.267(4) .
O5 C9 1.247(4) .
N1 C4 1.332(4) .
N1 C8 1.346(4) .
C1 C3 1.393(4) 3_665
C1 C2 1.405(4) .
C1 H1 0.9500 .
C2 C3 1.386(4) .
C3 C1 1.393(4) 3_665
C3 H3 0.9500 .
C4 C5 1.387(4) .
C4 H4 0.9500 .
C5 C6 1.385(5) .
C5 H5 0.9500 .
C6 C7 1.386(5) .
C6 H6 0.9500 .
C7 C8 1.387(4) .
C7 H7 0.9500 .
C8 C9 1.504(4) .

loop_
_geom_torsion_atom_site_label_1
_geom_torsion_atom_site_label_2
_geom_torsion_atom_site_label_3
_geom_torsion_atom_site_label_4
_geom_torsion
_geom_torsion_site_symmetry_1
_geom_torsion_site_symmetry_4
P1 O2 Cu1 O4 -171.32(19) . 3_765
P1 O2 Cu1 O4 8.68(19) . .
P1 O2 Cu1 N1 -75.01(19) . .
P1 O2 Cu1 N1 104.99(19) . 3_765
Cu1 O2 P1 O3 -178.72(16) . .
Cu1 O2 P1 O1 -53.4(2) . .
Cu1 O2 P1 C2 60.8(2) . .
O4 Cu1 O4 C9 91(11) 3_765 .
N1 Cu1 O4 C9 -3.8(2) . .
N1 Cu1 O4 C9 176.2(2) 3_765 .
O2 Cu1 O4 C9 -90.3(2) . .
O4 Cu1 N1 C4 2.8(3) 3_765 .
O4 Cu1 N1 C4 -177.2(3) . .
N1 Cu1 N1 C4 118(5) 3_765 .
O2 Cu1 N1 C4 -80.6(3) . .
O4 Cu1 N1 C8 -178.2(2) 3_765 .
O4 Cu1 N1 C8 1.8(2) . .
N1 Cu1 N1 C8 -63(5) 3_765 .
O2 Cu1 N1 C8 98.4(2) . .
C3 C1 C2 C3 -0.1(5) 3_665 .
C3 C1 C2 P1 178.5(2) 3_665 .
O3 P1 C2 C3 127.1(3) . .
O1 P1 C2 C3 -0.8(3) . .
O2 P1 C2 C3 -110.9(3) . .
O3 P1 C2 C1 -51.4(3) . .
O1 P1 C2 C1 -179.3(2) . .
O2 P1 C2 C1 70.5(3) . .
C1 C2 C3 C1 0.1(5) . 3_665
P1 C2 C3 C1 -178.4(2) . 3_665
C8 N1 C4 C5 0.1(5) . .
Cu1 N1 C4 C5 179.0(2) . .
N1 C4 C5 C6 0.7(5) . .
C4 C5 C6 C7 -0.8(5) . .
C5 C6 C7 C8 0.2(5) . .
C4 N1 C8 C7 -0.7(5) . .
Cu1 N1 C8 C7 -179.8(2) . .
C4 N1 C8 C9 179.2(3) . .
Cu1 N1 C8 C9 0.1(3) . .
C6 C7 C8 N1 0.5(5) . .
C6 C7 C8 C9 -179.3(3) . .
Cu1 O4 C9 O5 -175.1(3) . .
Cu1 O4 C9 C8 4.8(3) . .
N1 C8 C9 O5 176.6(3) . .
C7 C8 C9 O5 -3.6(5) . .
N1 C8 C9 O4 -3.3(4) . .
C7 C8 C9 O4 176.5(3) . .
